data_7027232
loop_
_publ_author_name
'Davies, Maxwell K.'
'Durrant, Marcus C.'
'Levason, William'
'Reid, Gillian'
'Richards, Raymond L.'

_publ_contact_author
;
    Dr Gillian Reid
    Departmnet of Chemistry
    University of Southampton
    Highfield
    Southampton
    SO17 1BJ
;
_publ_section_title
;
 Synthesis, spectroscopic and structural studies on transition metal
 carbonyl complexes of cyclic di- and tetra-selenoether ligands
;
_journal_issue 7
_journal_name_full 'Journal of the Chemical Society, Dalton Transactions'
_journal_page_first 1077
_journal_paper_doi 10.1039/a809853k
_journal_year 1999
_chemical_compound_source 'cooling a CHCl~3~/hexane mixture'
_chemical_formula_moiety 'C10 H12 O4 Se2 W '
_chemical_formula_structural '[W(CO)~4~([8]aneSe~2~)]'
_chemical_formula_sum 'C10 H12 O4 Se2 W'
_chemical_formula_weight 537.97
_space_group_IT_number 62
_symmetry_cell_setting orthorhombic
_symmetry_Int_Tables_number 62
_symmetry_space_group_name_Hall '-P 2ac 2n'
_symmetry_space_group_name_H-M 'P n m a'
_audit_creation_date 'Tue Jan  5 17:04:31 1999'
_audit_creation_method 'from TEXRAY.INF file'
_cell_angle_alpha 90
_cell_angle_beta 90
_cell_angle_gamma 90
_cell_formula_units_Z 4
_cell_length_a 12.861(2)
_cell_length_b 9.978(1)
_cell_length_c 10.715(2)
_cell_measurement_reflns_used 20
_cell_measurement_temperature 150.0
_cell_measurement_theta_max 26.8
_cell_measurement_theta_min 20.5
_cell_volume 1375.0(4)
_computing_cell_refinement 'MSC/AFC Diffractometer Control'
_computing_data_collection 'MSC/AFC Diffractometer Control'
_computing_data_reduction teXsan
_computing_publication_material teXsan
_computing_structure_refinement teXsan
_computing_structure_solution 'DIRDIF92 (PATTY)'
_diffrn_ambient_temperature 150.0
_diffrn_measurement_device AFC7S
_diffrn_measurement_method 'omega/2-theta scans'
_diffrn_orient_matrix_UB_11 0.06459
_diffrn_orient_matrix_UB_12 0.04341
_diffrn_orient_matrix_UB_13 0.03263
_diffrn_orient_matrix_UB_21 0.01936
_diffrn_orient_matrix_UB_22 -0.08527
_diffrn_orient_matrix_UB_23 0.04317
_diffrn_orient_matrix_UB_31 0.03871
_diffrn_orient_matrix_UB_32 -0.02980
_diffrn_orient_matrix_UB_33 -0.07604
_diffrn_radiation_monochromator graphite
_diffrn_radiation_source 'X-ray tube'
_diffrn_radiation_type MoKalpha
_diffrn_radiation_wavelength 0.71073
_diffrn_reflns_av_R_equivalents 0.00
_diffrn_reflns_limit_h_max 0
_diffrn_reflns_limit_h_min -15
_diffrn_reflns_limit_k_max 0
_diffrn_reflns_limit_k_min -11
_diffrn_reflns_limit_l_max 12
_diffrn_reflns_limit_l_min 0
_diffrn_reflns_number 1421
_diffrn_reflns_theta_max 24.99
_diffrn_standards_decay_% -1.58
_diffrn_standards_interval_count 150
_diffrn_standards_number 3
_exptl_absorpt_coefficient_mu 13.705
_exptl_absorpt_correction_T_max 1.000
_exptl_absorpt_correction_T_min 0.328
_exptl_absorpt_correction_type empirical
_exptl_absorpt_process_details psi-scan
_exptl_crystal_colour yellow
_exptl_crystal_density_diffrn 2.599
_exptl_crystal_density_meas ?
_exptl_crystal_description rod
_exptl_crystal_F_000 984.00
_exptl_crystal_size_max 0.400
_exptl_crystal_size_mid 0.070
_exptl_crystal_size_min 0.070
_refine_diff_density_max 1.04
_refine_diff_density_min -1.83
_refine_ls_extinction_method none
_refine_ls_goodness_of_fit_obs 1.976
_refine_ls_hydrogen_treatment noref
_refine_ls_matrix_type full
_refine_ls_number_parameters 88
_refine_ls_number_reflns 956
_refine_ls_number_restraints 0
_refine_ls_R_factor_obs 0.0352
_refine_ls_shift/esd_max 0.0012
_refine_ls_structure_factor_coef F
_refine_ls_weighting_scheme sigma
_refine_ls_wR_factor_obs 0.0398
_reflns_number_observed 956
_reflns_number_total 1421
_reflns_observed_criterion 2.00
_cod_data_source_file 809853ksup1.cif
_cod_data_source_block mkdw
_cod_depositor_comments
;
The following automatic conversions were performed:

'_exptl_crystal_density_meas' value 'not measured' was changed to '?'
- the value is perceived as not measured.

Automatic conversion script
Id: cif_fix_values 3008 2015-01-20 13:52:24Z robertas 
;
_cod_original_cell_volume 1375.0(3)
_cod_original_sg_symbol_H-M 'P n m a    '
_cod_original_formula_sum 'C10 H12 O4 Se2 W '
_cod_database_code 7027232

loop_
_symmetry_equiv_pos_as_xyz
'   +x,   +y,   +z'
1/2+x,1/2-y,1/2-z
'   -x,1/2+y,   -z'
'1/2-x,   -y,1/2+z'
'   -x,   -y,   -z'
1/2-x,1/2+y,1/2+z
'   +x,1/2-y,   +z'
'1/2+x,   +y,1/2-z'

loop_
_atom_site_aniso_label
_atom_site_aniso_U_11
_atom_site_aniso_U_22
_atom_site_aniso_U_33
_atom_site_aniso_U_12
_atom_site_aniso_U_13
_atom_site_aniso_U_23
W(1) 0.0235(4) 0.0346(4) 0.0289(4) 0.0000 0.0029(3) 0.0000
Se(1) 0.0501(9) 0.0378(8) 0.0416(8) -0.0096(7) 0.0108(6) -0.0009(6)
O(1) 0.038(10) 0.11(1) 0.06(1) 0.0000 -0.025(8) 0.0000
O(2) 0.070(8) 0.059(7) 0.069(7) -0.015(6) 0.021(6) 0.017(6)
O(3) 0.07(1) 0.07(1) 0.056(10) 0.0000 -0.044(9) 0.0000
C(1) 0.03(1) 0.06(1) 0.04(1) 0.0000 0.017(9) 0.0000
C(2) 0.049(9) 0.056(9) 0.029(7) -0.003(8) 0.009(6) 0.012(7)
C(3) 0.03(1) 0.05(1) 0.04(1) 0.0000 0.014(10) 0.0000
C(4) 0.037(9) 0.11(1) 0.043(9) -0.037(10) -0.006(7) -0.010(9)
C(5) 0.01(1) 0.18(3) 0.04(1) 0.0000 0.004(9) 0.0000
C(6) 0.03(1) 0.11(2) 0.03(1) 0.0000 -0.005(9) 0.0000
C(7) 0.041(9) 0.059(10) 0.044(8) -0.002(7) 0.004(7) 0.012(7)

loop_
_atom_site_label
_atom_site_fract_x
_atom_site_fract_y
_atom_site_fract_z
_atom_site_U_iso_or_equiv
_atom_site_thermal_displace_type
W(1) 0.11916(6) 0.2500 0.08676(7) 0.0290(2) Uij
Se(1) 0.2311(1) 0.4253(1) -0.0415(1) 0.0431(4) Uij
O(1) -0.084(1) 0.2500 -0.086(1) 0.071(6) Uij
O(2) 0.0008(9) 0.0280(10) 0.237(1) 0.066(4) Uij
O(3) 0.279(1) 0.2500 0.314(1) 0.067(5) Uij
C(1) -0.007(1) 0.2500 -0.034(2) 0.042(6) Uij
C(2) 0.045(1) 0.112(1) 0.181(1) 0.045(4) Uij
C(3) 0.228(1) 0.2500 0.229(2) 0.040(6) Uij
C(4) 0.378(1) 0.381(2) -0.004(1) 0.064(5) Uij
C(5) 0.421(2) 0.2500 -0.055(2) 0.078(9) Uij
C(6) 0.186(2) 0.2500 -0.260(2) 0.056(7) Uij
C(7) 0.232(1) 0.381(1) -0.224(1) 0.048(4) Uij
H(1) 0.4218 0.4520 -0.0360 0.0728 Uiso
H(2) 0.3875 0.3775 0.0842 0.0728 Uiso
H(3) 0.4105 0.2500 -0.1439 0.0801 Uiso
H(4) 0.4965 0.2500 -0.0424 0.0801 Uiso
H(5) 0.1174 0.2500 -0.2243 0.0568 Uiso
H(6) 0.1778 0.2500 -0.3496 0.0568 Uiso
H(7) 0.1969 0.4503 -0.2705 0.0550 Uiso
H(8) 0.3036 0.3798 -0.2544 0.0550 Uiso

loop_
_atom_type_symbol
_atom_type_oxidation_number
_atom_type_number_in_cell
_atom_type_scat_dispersion_real
_atom_type_scat_dispersion_imag
_atom_type_scat_source
W 0 4 -0.849 6.872 'International Tables'
Se 0 8 -0.093 2.226 'International Tables'
O 0 16 0.011 0.006 'International Tables'
C 0 40 0.003 0.002 'International Tables'
H 0 48 0.000 0.000 'International Tables'

loop_
_geom_angle_atom_site_label_1
_geom_angle_atom_site_label_2
_geom_angle_atom_site_label_3
_geom_angle
_geom_angle_publ_flag
Se(1) W(1) Se(1) 82.62(6) yes
Se(1) W(1) C(1) 95.9(4) yes
Se(1) W(1) C(2) 176.0(4) yes
Se(1) W(1) C(2) 93.9(4) yes
Se(1) W(1) C(3) 90.8(4) yes
Se(1) W(1) C(1) 95.9(4) yes
Se(1) W(1) C(2) 93.9(4) yes
Se(1) W(1) C(2) 176.0(4) yes
Se(1) W(1) C(3) 90.8(4) yes
C(1) W(1) C(2) 86.4(5) yes
C(1) W(1) C(3) 171.0(7) yes
C(2) W(1) C(2) 89.5(8) yes
C(2) W(1) C(3) 87.2(5) yes
W(1) Se(1) C(4) 105.3(4) yes
W(1) Se(1) C(7) 111.4(4) yes
C(4) Se(1) C(7) 98.4(6) yes
W(1) C(1) O(1) 171(1) yes
W(1) C(2) O(2) 179(1) yes
W(1) C(3) O(3) 173(1) yes
Se(1) C(4) C(5) 118(1) yes
C(4) C(5) C(4) 117(1) yes
C(7) C(6) C(7) 123(1) yes
Se(1) C(7) C(6) 116(1) yes

loop_
_geom_bond_atom_site_label_1
_geom_bond_atom_site_label_2
_geom_bond_distance
_geom_bond_publ_flag
W(1) Se(1) 2.650(1) yes
W(1) C(1) 2.08(2) yes
W(1) C(2) 1.96(1) yes
W(1) C(2) 1.96(1) yes
W(1) C(3) 2.07(2) yes
Se(1) C(4) 1.98(2) yes
Se(1) C(7) 2.01(1) yes
O(1) C(1) 1.13(2) yes
O(2) C(2) 1.17(1) yes
O(3) C(3) 1.12(2) yes
C(4) C(5) 1.53(2) yes
C(6) C(7) 1.49(2) yes
